data_7245837
loop_
_publ_author_name
'Gugin, Nikita Y.'
'Virovets, Alexander V.'
'Peresypkina, Eugenia'
'Davydova, Elena I.'
'Timoshkin, Alexey Y.'

_publ_section_title
;
 Coordination polymers and molecular complexes of group 13 metal halides
 with bis-pyridylethane: comparison with rigid N-containing ligands
;
_journal_name_full CrystEngComm
_journal_paper_doi 10.1039/D2CE01063A
_journal_year 2022
_chemical_formula_moiety 'C12 H12 Al2 Br6 N2'
_chemical_formula_sum 'C12 H12 Al2 Br6 N2'
_chemical_formula_weight 717.66
_chemical_properties_physical Air-sensitive,Moisture-sensitive
_space_group_crystal_system monoclinic
_space_group_IT_number 14
_space_group_name_Hall '-P 2ybc'
_space_group_name_H-M_alt 'P 1 21/c 1'
_atom_sites_solution_hydrogens geom
_audit_creation_method SHELXL-2018/3
_audit_update_record
;
2022-09-15 deposited with the CCDC.	2022-10-20 downloaded from the CCDC.
;
_cell_angle_alpha 90
_cell_angle_beta 98.795(2)
_cell_angle_gamma 90
_cell_formula_units_Z 2
_cell_length_a 6.40978(14)
_cell_length_b 8.7438(2)
_cell_length_c 18.2936(4)
_cell_measurement_reflns_used 3194
_cell_measurement_temperature 100(2)
_cell_measurement_theta_max 73.9080
_cell_measurement_theta_min 4.8780
_cell_volume 1013.22(4)
_computing_cell_refinement 'CrysAlisPro 1.171.40.18c (Rigaku OD, 2018)'
_computing_data_collection 'CrysAlisPro 1.171.40.18c (Rigaku OD, 2018)'
_computing_data_reduction 'CrysAlisPro 1.171.40.18c (Rigaku OD, 2018)'
_computing_structure_refinement 'SHELXL-2018/3 (Sheldrick, 2018)'
_computing_structure_solution 'SHELXT (Sheldrick, 2014)'
_diffrn_ambient_environment N~2~
_diffrn_ambient_temperature 100(2)
_diffrn_detector 'CCD plate'
_diffrn_detector_area_resol_mean 4.2047
_diffrn_detector_type TitanS2
_diffrn_measured_fraction_theta_full 0.997
_diffrn_measured_fraction_theta_max 0.979
_diffrn_measurement_device_type 'Rigaku Oxford Diffraction SuperNova'
_diffrn_measurement_method '\w scans'
_diffrn_radiation_type CuK\a
_diffrn_radiation_wavelength 1.54178
_diffrn_reflns_av_R_equivalents 0.0217
_diffrn_reflns_av_unetI/netI 0.0149
_diffrn_reflns_Laue_measured_fraction_full 0.997
_diffrn_reflns_Laue_measured_fraction_max 0.979
_diffrn_reflns_limit_h_max 6
_diffrn_reflns_limit_h_min -7
_diffrn_reflns_limit_k_max 8
_diffrn_reflns_limit_k_min -10
_diffrn_reflns_limit_l_max 22
_diffrn_reflns_limit_l_min -17
_diffrn_reflns_number 4351
_diffrn_reflns_point_group_measured_fraction_full 0.997
_diffrn_reflns_point_group_measured_fraction_max 0.979
_diffrn_reflns_theta_full 67.500
_diffrn_reflns_theta_max 73.980
_diffrn_reflns_theta_min 4.892
_diffrn_source_type 'microfocus SuperNova source'
_exptl_absorpt_coefficient_mu 15.134
_exptl_absorpt_correction_T_max 0.656
_exptl_absorpt_correction_T_min 0.345
_exptl_absorpt_correction_type gaussian
_exptl_absorpt_process_details
;
CrysAlisPro 1.171.40.18c (Rigaku Oxford Diffraction, 2018)
Numerical absorption correction based on gaussian integration over
			a multifaceted crystal model
Empirical absorption correction using spherical harmonics,
 implemented in SCALE3 ABSPACK scaling algorithm.
;
_exptl_crystal_colour colourless
_exptl_crystal_density_diffrn 2.352
_exptl_crystal_description 'hexagonal rod'
_exptl_crystal_F_000 668
_exptl_crystal_size_max 0.140
_exptl_crystal_size_mid 0.062
_exptl_crystal_size_min 0.044
_refine_diff_density_max 0.507
_refine_diff_density_min -0.676
_refine_diff_density_rms 0.130
_refine_ls_extinction_method none
_refine_ls_goodness_of_fit_ref 1.067
_refine_ls_hydrogen_treatment constr
_refine_ls_matrix_type full
_refine_ls_number_parameters 100
_refine_ls_number_reflns 2010
_refine_ls_number_restraints 0
_refine_ls_restrained_S_all 1.067
_refine_ls_R_factor_all 0.0266
_refine_ls_R_factor_gt 0.0247
_refine_ls_shift/su_max 0.001
_refine_ls_shift/su_mean 0.000
_refine_ls_structure_factor_coef Fsqd
_refine_ls_weighting_details 'w=1/[\s^2^(Fo^2^)+(0.0450P)^2^+0.9294P] where P=(Fo^2^+2Fc^2^)/3'
_refine_ls_weighting_scheme calc
_refine_ls_wR_factor_gt 0.0655
_refine_ls_wR_factor_ref 0.0667
_reflns_Friedel_coverage 0.000
_reflns_number_gt 1902
_reflns_number_total 2010
_reflns_threshold_expression 'I > 2\s(I)'
_cod_data_source_file d2ce01063a2.cif
_cod_data_source_block ayt90
_cod_original_sg_symbol_H-M 'P 21/c'
_cod_database_code 7245837
_shelx_shelxl_version_number 2018/3
_shelx_space_group_comment
;
The symmetry employed for this shelxl refinement is uniquely defined
by the following loop, which should always be used as a source of
symmetry information in preference to the above space-group names.
They are only intended as comments.
;
_shelx_estimated_absorpt_t_min 0.226
_shelx_estimated_absorpt_t_max 0.556

loop_
_space_group_symop_operation_xyz
'x, y, z'
'-x, y+1/2, -z+1/2'
'-x, -y, -z'
'x, -y-1/2, z-1/2'

loop_
_atom_site_label
_atom_site_type_symbol
_atom_site_fract_x
_atom_site_fract_y
_atom_site_fract_z
_atom_site_U_iso_or_equiv
_atom_site_adp_type
_atom_site_occupancy
_atom_site_site_symmetry_order
_atom_site_calc_flag
_atom_site_refinement_flags_posn
_atom_site_refinement_flags_adp
_atom_site_refinement_flags_occupancy
_atom_site_disorder_assembly
_atom_site_disorder_group
Al1 Al 0.80346(12) 0.60360(9) 0.33402(4) 0.01288(17) Uani 1 1 d . . . . .
Br1 Br 0.96626(5) 0.52095(3) 0.23949(2) 0.02370(11) Uani 1 1 d . . . . .
Br2 Br 1.03606(4) 0.69103(4) 0.43289(2) 0.01917(10) Uani 1 1 d . . . . .
Br3 Br 0.53862(5) 0.77405(3) 0.30311(2) 0.02131(11) Uani 1 1 d . . . . .
N1 N 0.6773(4) 0.4242(3) 0.37126(11) 0.0134(4) Uani 1 1 d . . . . .
C1 C 0.7687(4) 0.2856(3) 0.36978(14) 0.0159(5) Uani 1 1 d . . . . .
H1 H 0.892992 0.276492 0.347715 0.019 Uiso 1 1 calc R U . . .
C2 C 0.6898(4) 0.1572(3) 0.39875(14) 0.0158(5) Uani 1 1 d . . . . .
H2 H 0.758444 0.061530 0.396105 0.019 Uiso 1 1 calc R U . . .
C3 C 0.5083(4) 0.1673(3) 0.43219(14) 0.0169(5) Uani 1 1 d . . . . .
C4 C 0.4128(4) 0.3104(3) 0.43307(15) 0.0182(5) Uani 1 1 d . . . . .
H4 H 0.288422 0.321918 0.454915 0.022 Uiso 1 1 calc R U . . .
C5 C 0.4985(4) 0.4357(3) 0.40224(14) 0.0172(5) Uani 1 1 d . . . . .
H5 H 0.430487 0.532178 0.402769 0.021 Uiso 1 1 calc R U . . .
C6 C 0.4217(4) 0.0312(3) 0.46721(15) 0.0188(6) Uani 1 1 d . . . . .
H6A H 0.388968 -0.050396 0.429673 0.023 Uiso 1 1 calc R U . . .
H6B H 0.288561 0.060175 0.484762 0.023 Uiso 1 1 calc R U . . .

loop_
_atom_site_aniso_label
_atom_site_aniso_U_11
_atom_site_aniso_U_22
_atom_site_aniso_U_33
_atom_site_aniso_U_23
_atom_site_aniso_U_13
_atom_site_aniso_U_12
Al1 0.0150(4) 0.0115(4) 0.0126(3) 0.0000(3) 0.0035(3) -0.0020(3)
Br1 0.0344(2) 0.01798(17) 0.02315(17) -0.00269(11) 0.01842(13) -0.00555(12)
Br2 0.01697(17) 0.02267(17) 0.01703(16) -0.00115(10) -0.00004(11) -0.00511(10)
Br3 0.01984(18) 0.01826(18) 0.02483(17) 0.00529(11) 0.00017(12) 0.00250(10)
N1 0.0152(11) 0.0126(11) 0.0129(9) 0.0006(8) 0.0039(8) -0.0019(8)
C1 0.0173(13) 0.0157(13) 0.0155(12) -0.0012(10) 0.0051(10) -0.0005(10)
C2 0.0208(13) 0.0135(12) 0.0140(11) -0.0010(10) 0.0050(10) -0.0001(10)
C3 0.0179(13) 0.0188(14) 0.0137(11) 0.0002(10) 0.0018(10) -0.0057(10)
C4 0.0165(13) 0.0189(13) 0.0209(12) 0.0030(11) 0.0083(10) -0.0018(10)
C5 0.0157(13) 0.0171(13) 0.0203(12) 0.0009(10) 0.0077(10) 0.0005(10)
C6 0.0197(14) 0.0183(14) 0.0195(13) 0.0053(11) 0.0059(11) -0.0048(11)

loop_
_atom_type_symbol
_atom_type_description
_atom_type_scat_dispersion_real
_atom_type_scat_dispersion_imag
_atom_type_scat_source
C C 0.0181 0.0091 'International Tables Vol C Tables 4.2.6.8 and 6.1.1.4'
H H 0.0000 0.0000 'International Tables Vol C Tables 4.2.6.8 and 6.1.1.4'
N N 0.0311 0.0180 'International Tables Vol C Tables 4.2.6.8 and 6.1.1.4'
Al Al 0.2130 0.2455 'International Tables Vol C Tables 4.2.6.8 and 6.1.1.4'
Br Br -0.6763 1.2805 'International Tables Vol C Tables 4.2.6.8 and 6.1.1.4'

loop_
_exptl_crystal_face_index_h
_exptl_crystal_face_index_k
_exptl_crystal_face_index_l
_exptl_crystal_face_perp_dist
0 0 -1 0.0347
0 0 1 0.0124
-1 0 -1 0.0261
-2 0 5 0.0271
2 0 -5 0.0333
0 1 -1 0.0563
0 -1 1 0.0563
2 -5 0 0.0544
-2 5 0 0.0544
2 0 5 0.0105

loop_
_geom_angle_atom_site_label_1
_geom_angle_atom_site_label_2
_geom_angle_atom_site_label_3
_geom_angle
_geom_angle_site_symmetry_1
_geom_angle_site_symmetry_3
_geom_angle_publ_flag
N1 Al1 Br3 106.47(8) . . ?
N1 Al1 Br1 106.00(7) . . ?
Br3 Al1 Br1 115.70(3) . . ?
N1 Al1 Br2 104.40(7) . . ?
Br3 Al1 Br2 110.47(3) . . ?
Br1 Al1 Br2 112.83(3) . . ?
C1 N1 C5 118.2(2) . . ?
C1 N1 Al1 121.01(19) . . ?
C5 N1 Al1 120.78(19) . . ?
N1 C1 C2 122.8(3) . . ?
N1 C1 H1 118.6 . . ?
C2 C1 H1 118.6 . . ?
C1 C2 C3 119.9(3) . . ?
C1 C2 H2 120.0 . . ?
C3 C2 H2 120.0 . . ?
C4 C3 C2 117.3(3) . . ?
C4 C3 C6 121.1(3) . . ?
C2 C3 C6 121.6(3) . . ?
C5 C4 C3 120.2(3) . . ?
C5 C4 H4 119.9 . . ?
C3 C4 H4 119.9 . . ?
N1 C5 C4 121.6(3) . . ?
N1 C5 H5 119.2 . . ?
C4 C5 H5 119.2 . . ?
C3 C6 C6 112.0(3) . 3_656 ?
C3 C6 H6A 109.2 . . ?
C6 C6 H6A 109.2 3_656 . ?
C3 C6 H6B 109.2 . . ?
C6 C6 H6B 109.2 3_656 . ?
H6A C6 H6B 107.9 . . ?

loop_
_geom_bond_atom_site_label_1
_geom_bond_atom_site_label_2
_geom_bond_distance
_geom_bond_site_symmetry_2
_geom_bond_publ_flag
Al1 N1 1.936(2) . ?
Al1 Br3 2.2647(8) . ?
Al1 Br1 2.2701(8) . ?
Al1 Br2 2.2923(8) . ?
N1 C1 1.349(4) . ?
N1 C5 1.358(4) . ?
C1 C2 1.370(4) . ?
C1 H1 0.9500 . ?
C2 C3 1.398(4) . ?
C2 H2 0.9500 . ?
C3 C4 1.394(4) . ?
C3 C6 1.498(4) . ?
C4 C5 1.384(4) . ?
C4 H4 0.9500 . ?
C5 H5 0.9500 . ?
C6 C6 1.541(5) 3_656 ?
C6 H6A 0.9900 . ?
C6 H6B 0.9900 . ?

loop_
_geom_hbond_atom_site_label_D
_geom_hbond_atom_site_label_H
_geom_hbond_atom_site_label_A
_geom_hbond_distance_DH
_geom_hbond_distance_HA
_geom_hbond_distance_DA
_geom_hbond_angle_DHA
_geom_hbond_site_symmetry_A
_geom_hbond_publ_flag
C1 H1 Br1 0.95 3.00 3.528(3) 116.6 . yes
C1 H1 Br1 0.95 2.97 3.643(3) 129.5 2_745 yes
C5 H5 Br3 0.95 2.94 3.500(3) 118.7 . yes
